data_7711361
loop_
_publ_author_name
'Corredoira-V\'azquez, Julio'
'Gonz\'alez-Barreira, Cristina'
'Fondo, Matilde'
'Garc\'ia-Deibe, Ana M'
'Sanmart\'in-Matalobos, Jes\'us'
'Hern\'andez-Rodr\'iguez, Miguel A'
'Carlos, Lu\'is D'

_publ_section_title
;
 Luminescence thermometry in a Dy<sub>4</sub> single molecule magnet.
;
_journal_name_full 'Dalton transactions (Cambridge, England : 2003)'
_journal_paper_doi 10.1039/d2dt02250h
_journal_year 2022
_chemical_formula_moiety 'C66 H84 Dy4 N8 O18, C H4 O'
_chemical_formula_sum 'C67 H88 Dy4 N8 O19'
_chemical_formula_weight 1959.45
_space_group_crystal_system monoclinic
_space_group_IT_number 14
_space_group_name_Hall '-P 2ybc'
_space_group_name_H-M_alt 'P 1 21/c 1'
_atom_sites_solution_hydrogens mixed
_audit_creation_method SHELXL-2018/1
_audit_update_record
;
2022-07-05 deposited with the CCDC.	2022-09-19 downloaded from the CCDC.
;
_cell_angle_alpha 90
_cell_angle_beta 105.691(3)
_cell_angle_gamma 90
_cell_formula_units_Z 2
_cell_length_a 16.2186(15)
_cell_length_b 13.5792(10)
_cell_length_c 17.0915(15)
_cell_measurement_reflns_used 1845
_cell_measurement_temperature 100(2)
_cell_measurement_theta_max 52.219
_cell_measurement_theta_min 4.93
_cell_volume 3623.9(5)
_computing_cell_refinement 'APEX3: Bruker AXS Inc. (2019) v2019.1-0'
_computing_data_collection 'APEX3: Bruker AXS Inc. (2019) v2019.1-0'
_computing_molecular_graphics 'WinGX 2018.3 (Farrugia,2012)'
_computing_publication_material 'WinGX 2018.3 (Farrugia,2012)'
_computing_structure_refinement 'SHELXL-2018/1 (Sheldrick, 2018)'
_computing_structure_solution 'SHELXT-2018/1 (Sheldrick, 2018)'
_diffrn_ambient_temperature 100(2)
_diffrn_measured_fraction_theta_full 0.999
_diffrn_measured_fraction_theta_max 0.999
_diffrn_measurement_device_type 'Bruker D8 VENTURE PHOTON III-14'
_diffrn_measurement_method 'omega and phi'
_diffrn_radiation_type MoK\a
_diffrn_radiation_wavelength 0.71073
_diffrn_reflns_av_R_equivalents 0.1037
_diffrn_reflns_av_unetI/netI 0.0526
_diffrn_reflns_Laue_measured_fraction_full 0.999
_diffrn_reflns_Laue_measured_fraction_max 0.999
_diffrn_reflns_limit_h_max 20
_diffrn_reflns_limit_h_min -20
_diffrn_reflns_limit_k_max 16
_diffrn_reflns_limit_k_min -16
_diffrn_reflns_limit_l_max 21
_diffrn_reflns_limit_l_min -21
_diffrn_reflns_number 74882
_diffrn_reflns_point_group_measured_fraction_full 0.999
_diffrn_reflns_point_group_measured_fraction_max 0.999
_diffrn_reflns_theta_full 25.242
_diffrn_reflns_theta_max 26.372
_diffrn_reflns_theta_min 2.466
_diffrn_source 'microfocus sealed tube'
_exptl_absorpt_coefficient_mu 4.150
_exptl_absorpt_correction_T_max 0.7422
_exptl_absorpt_correction_T_min 0.6918
_exptl_absorpt_correction_type multi-scan
_exptl_absorpt_process_details 'SADABS-2016/2, (Bruker, 2106)'
_exptl_crystal_colour colourless
_exptl_crystal_density_diffrn 1.796
_exptl_crystal_description prism
_exptl_crystal_F_000 1924
_exptl_crystal_preparation 'Magnetic properties,Luminescent'
_exptl_crystal_size_max 0.090
_exptl_crystal_size_mid 0.070
_exptl_crystal_size_min 0.050
_refine_diff_density_max 1.970
_refine_diff_density_min -0.858
_refine_diff_density_rms 0.165
_refine_ls_extinction_method none
_refine_ls_goodness_of_fit_ref 1.077
_refine_ls_hydrogen_treatment constr
_refine_ls_matrix_type full
_refine_ls_number_parameters 445
_refine_ls_number_reflns 7400
_refine_ls_number_restraints 0
_refine_ls_restrained_S_all 1.077
_refine_ls_R_factor_all 0.0646
_refine_ls_R_factor_gt 0.0410
_refine_ls_shift/su_max 0.001
_refine_ls_shift/su_mean 0.000
_refine_ls_structure_factor_coef Fsqd
_refine_ls_weighting_details 'w=1/[\s^2^(Fo^2^)+(0.0197P)^2^+17.5409P] where P=(Fo^2^+2Fc^2^)/3'
_refine_ls_weighting_scheme calc
_refine_ls_wR_factor_gt 0.0729
_refine_ls_wR_factor_ref 0.0823
_reflns_Friedel_coverage 0.000
_reflns_number_gt 5768
_reflns_number_total 7400
_reflns_threshold_expression 'I > 2\s(I)'
_cod_data_source_file d2dt02250h2.cif
_cod_data_source_block shelx
_cod_original_sg_symbol_H-M 'P 21/c'
_cod_database_code 7711361
_shelx_shelxl_version_number 2018/1
_shelx_space_group_comment
;
The symmetry employed for this shelxl refinement is uniquely defined
by the following loop, which should always be used as a source of
symmetry information in preference to the above space-group names.
They are only intended as comments.
;
_shelx_estimated_absorpt_t_min 0.706
_shelx_estimated_absorpt_t_max 0.819
_exptl_absorpt_special_details
;
Additional spherical absorption correction applied with mu*r =  0.2000
 3lambda correction factor = 0.00150
;

loop_
_space_group_symop_operation_xyz
'x, y, z'
'-x, y+1/2, -z+1/2'
'-x, -y, -z'
'x, -y-1/2, z-1/2'

loop_
_atom_site_label
_atom_site_type_symbol
_atom_site_fract_x
_atom_site_fract_y
_atom_site_fract_z
_atom_site_U_iso_or_equiv
_atom_site_adp_type
_atom_site_occupancy
_atom_site_site_symmetry_order
_atom_site_calc_flag
_atom_site_refinement_flags_posn
_atom_site_refinement_flags_adp
_atom_site_refinement_flags_occupancy
_atom_site_disorder_assembly
_atom_site_disorder_group
Dy1 Dy 0.18268(2) 0.59384(2) 0.27734(2) 0.02040(8) Uani 1 1 d . . . . .
Dy2 Dy 0.39785(2) 0.54264(2) 0.42202(2) 0.02145(8) Uani 1 1 d . . . . .
N11 N 0.1242(3) 0.6832(4) 0.3913(3) 0.0217(11) Uani 1 1 d . . . . .
N12 N 0.1098(3) 0.7610(4) 0.2340(3) 0.0274(13) Uani 1 1 d . . . . .
H12 H 0.149747 0.809924 0.258712 0.033 Uiso 1 1 d R U . . .
N13 N 0.1165(3) 0.6090(4) 0.1231(3) 0.0324(14) Uani 1 1 d . . . . .
H13 H 0.155479 0.627882 0.110255 0.039 Uiso 1 1 d R U . . .
N14 N 0.1680(4) 0.4263(4) 0.2035(3) 0.0334(14) Uani 1 1 d . . . . .
H14 H 0.123570 0.414373 0.209463 0.040 Uiso 1 1 d R U . . .
O11 O 0.3021(3) 0.6691(3) 0.3642(3) 0.0233(10) Uani 1 1 d . . . . .
O12 O 0.0538(3) 0.5313(3) 0.2659(2) 0.0214(9) Uani 1 1 d . . . . .
O13 O 0.2580(3) 0.4827(3) 0.3703(3) 0.0237(10) Uani 1 1 d . . . . .
O1 O 0.2851(3) 0.6036(3) 0.2026(3) 0.0320(11) Uani 1 1 d . . . . .
O2 O 0.4039(3) 0.5478(4) 0.2882(3) 0.0389(12) Uani 1 1 d . . . . .
O3 O 0.4695(3) 0.6767(3) 0.4912(3) 0.0327(11) Uani 1 1 d . . . . .
O4 O 0.5794(3) 0.6250(3) 0.5933(3) 0.0321(11) Uani 1 1 d . . . . .
O5 O 0.5463(3) 0.5234(3) 0.4383(3) 0.0259(10) Uani 1 1 d . . . . .
O6 O 0.6647(3) 0.4388(4) 0.4622(3) 0.0357(12) Uani 1 1 d . . . . .
C1 C 0.3644(4) 0.5889(6) 0.2230(4) 0.0347(17) Uani 1 1 d . . . . .
C2 C 0.4140(5) 0.6220(9) 0.1648(5) 0.076(4) Uani 1 1 d . . . . .
H2A H 0.377638 0.664367 0.122997 0.114 Uiso 1 1 calc R U . . .
H2B H 0.431794 0.564347 0.139013 0.114 Uiso 1 1 calc R U . . .
H2C H 0.464734 0.658937 0.194517 0.114 Uiso 1 1 calc R U . . .
C3 C 0.5367(4) 0.6915(5) 0.5476(4) 0.0283(15) Uani 1 1 d . . . . .
C4 C 0.5694(5) 0.7955(5) 0.5616(5) 0.042(2) Uani 1 1 d . . . . .
H4A H 0.621678 0.802037 0.543623 0.064 Uiso 1 1 calc R U . . .
H4B H 0.582167 0.811200 0.619572 0.064 Uiso 1 1 calc R U . . .
H4C H 0.525766 0.840950 0.530575 0.064 Uiso 1 1 calc R U . . .
C5 C 0.6053(5) 0.4824(5) 0.4129(4) 0.0334(17) Uani 1 1 d . . . . .
C6 C 0.6023(5) 0.4881(8) 0.3252(5) 0.068(3) Uani 1 1 d . . . . .
H6A H 0.604649 0.557250 0.309486 0.102 Uiso 1 1 calc R U . . .
H6B H 0.549053 0.458295 0.292660 0.102 Uiso 1 1 calc R U . . .
H6C H 0.651368 0.452598 0.315786 0.102 Uiso 1 1 calc R U . . .
C100 C 0.3031(4) 0.7648(4) 0.3833(4) 0.0237(14) Uani 1 1 d . . . . .
C101 C 0.3582(4) 0.8310(5) 0.3597(4) 0.0316(16) Uani 1 1 d . . . . .
H101 H 0.393959 0.809218 0.327406 0.038 Uiso 1 1 calc R U . . .
C102 C 0.3598(4) 0.9284(5) 0.3840(4) 0.0325(17) Uani 1 1 d . . . . .
H102 H 0.397994 0.972698 0.368605 0.039 Uiso 1 1 calc R U . . .
C103 C 0.3077(5) 0.9633(5) 0.4300(5) 0.0362(18) Uani 1 1 d . . . . .
H103 H 0.309485 1.030721 0.445344 0.043 Uiso 1 1 calc R U . . .
C104 C 0.2533(4) 0.8985(5) 0.4532(4) 0.0328(16) Uani 1 1 d . . . . .
H104 H 0.217419 0.921830 0.484879 0.039 Uiso 1 1 calc R U . . .
C105 C 0.2498(4) 0.7982(5) 0.4308(4) 0.0287(15) Uani 1 1 d . . . . .
C106 C 0.1939(4) 0.7239(5) 0.4581(4) 0.0270(15) Uani 1 1 d . . . . .
H10A H 0.230396 0.669013 0.485939 0.032 Uiso 1 1 calc R U . . .
H10B H 0.168368 0.755664 0.498185 0.032 Uiso 1 1 calc R U . . .
C107 C 0.0829(4) 0.6019(4) 0.4278(4) 0.0226(14) Uani 1 1 d . . . . .
H10C H 0.122117 0.544634 0.438698 0.027 Uiso 1 1 calc R U . . .
H10D H 0.076257 0.624962 0.480746 0.027 Uiso 1 1 calc R U . . .
C108 C -0.0029(4) 0.5680(4) 0.3768(4) 0.0216(14) Uani 1 1 d . . . . .
C109 C -0.0735(4) 0.5691(5) 0.4078(4) 0.0260(15) Uani 1 1 d . . . . .
H109 H -0.067190 0.592515 0.461462 0.031 Uiso 1 1 calc R U . . .
C110 C -0.1535(4) 0.5365(5) 0.3619(4) 0.0302(15) Uani 1 1 d . . . . .
H110 H -0.200974 0.536118 0.384507 0.036 Uiso 1 1 calc R U . . .
C111 C -0.1628(4) 0.5051(5) 0.2836(4) 0.0289(15) Uani 1 1 d . . . . .
H111 H -0.217300 0.483454 0.251823 0.035 Uiso 1 1 calc R U . . .
C112 C -0.0938(4) 0.5045(4) 0.2505(4) 0.0247(14) Uani 1 1 d . . . . .
H112 H -0.101706 0.483765 0.195912 0.030 Uiso 1 1 calc R U . . .
C113 C -0.0120(4) 0.5343(4) 0.2970(4) 0.0213(13) Uani 1 1 d . . . . .
C114 C 0.0623(4) 0.7643(4) 0.3576(4) 0.0264(15) Uani 1 1 d . . . . .
H11A H 0.089338 0.828208 0.377448 0.032 Uiso 1 1 calc R U . . .
H11B H 0.011259 0.756628 0.378283 0.032 Uiso 1 1 calc R U . . .
C115 C 0.0342(4) 0.7658(5) 0.2659(4) 0.0281(15) Uani 1 1 d . . . . .
H11C H -0.003732 0.708903 0.245628 0.034 Uiso 1 1 calc R U . . .
H11D H 0.001701 0.826858 0.246827 0.034 Uiso 1 1 calc R U . . .
C116 C 0.0862(5) 0.7777(5) 0.1439(4) 0.0376(18) Uani 1 1 d . . . . .
H11E H 0.042321 0.830086 0.129090 0.045 Uiso 1 1 calc R U . . .
H11F H 0.137333 0.799500 0.127453 0.045 Uiso 1 1 calc R U . . .
C117 C 0.0527(4) 0.6862(6) 0.1009(4) 0.0369(18) Uani 1 1 d . . . . .
H11G H 0.000010 0.665929 0.115367 0.044 Uiso 1 1 calc R U . . .
H11H H 0.037846 0.697343 0.041481 0.044 Uiso 1 1 calc R U . . .
C118 C 0.0904(5) 0.5145(6) 0.0832(5) 0.044(2) Uani 1 1 d . . . . .
H11I H 0.082740 0.521725 0.024069 0.053 Uiso 1 1 calc R U . . .
H11J H 0.034571 0.494936 0.091634 0.053 Uiso 1 1 calc R U . . .
C119 C 0.1546(5) 0.4362(6) 0.1155(4) 0.0404(19) Uani 1 1 d . . . . .
H11K H 0.134196 0.372830 0.088464 0.048 Uiso 1 1 calc R U . . .
H11L H 0.209414 0.453082 0.103708 0.048 Uiso 1 1 calc R U . . .
C120 C 0.2279(5) 0.3472(5) 0.2413(5) 0.0381(18) Uani 1 1 d . . . . .
H12A H 0.287469 0.369337 0.247425 0.046 Uiso 1 1 calc R U . . .
H12B H 0.217411 0.288520 0.205624 0.046 Uiso 1 1 calc R U . . .
C121 C 0.2173(4) 0.3202(5) 0.3225(5) 0.0322(17) Uani 1 1 d . . . . .
C122 C 0.1930(4) 0.2258(5) 0.3387(6) 0.043(2) Uani 1 1 d . . . . .
H122 H 0.183026 0.177430 0.297026 0.052 Uiso 1 1 calc R U . . .
C123 C 0.1831(5) 0.2008(6) 0.4136(6) 0.052(2) Uani 1 1 d . . . . .
H123 H 0.165306 0.136283 0.423327 0.062 Uiso 1 1 calc R U . . .
C124 C 0.1991(5) 0.2702(6) 0.4741(6) 0.049(2) Uani 1 1 d . . . . .
H124 H 0.193305 0.253259 0.526272 0.059 Uiso 1 1 calc R U . . .
C125 C 0.2238(4) 0.3651(5) 0.4599(5) 0.0324(16) Uani 1 1 d . . . . .
H125 H 0.234169 0.412668 0.502208 0.039 Uiso 1 1 calc R U . . .
C126 C 0.2335(4) 0.3905(4) 0.3845(4) 0.0284(16) Uani 1 1 d . . . . .
O1S O 0.5492(8) 0.6952(9) 0.7579(8) 0.070(4) Uiso 0.5 1 d . . P . .
H1S H 0.580099 0.728892 0.735810 0.105 Uiso 0.5 1 calc R U P . .
C1S C 0.5846(10) 0.6921(12) 0.8372(10) 0.047(4) Uiso 0.5 1 d . . P . .
H1S1 H 0.647073 0.691515 0.848059 0.071 Uiso 0.5 1 calc R U P . .
H1S2 H 0.565900 0.632254 0.859649 0.071 Uiso 0.5 1 calc R U P . .
H1S3 H 0.566960 0.750043 0.862829 0.071 Uiso 0.5 1 calc R U P . .

loop_
_atom_site_aniso_label
_atom_site_aniso_U_11
_atom_site_aniso_U_22
_atom_site_aniso_U_33
_atom_site_aniso_U_23
_atom_site_aniso_U_13
_atom_site_aniso_U_12
Dy1 0.01582(15) 0.02467(15) 0.02001(15) -0.00166(13) 0.00363(12) 0.00006(12)
Dy2 0.01661(16) 0.02189(15) 0.02437(17) 0.00021(13) 0.00300(12) 0.00185(12)
N11 0.020(3) 0.024(3) 0.020(3) 0.002(2) 0.005(2) -0.004(2)
N12 0.029(3) 0.027(3) 0.024(3) 0.005(2) 0.003(3) -0.002(2)
N13 0.020(3) 0.051(4) 0.028(3) 0.000(3) 0.010(3) 0.002(3)
N14 0.028(3) 0.039(3) 0.035(3) -0.010(3) 0.012(3) 0.003(3)
O11 0.021(2) 0.021(2) 0.027(2) 0.0009(19) 0.0051(19) 0.0003(18)
O12 0.019(2) 0.021(2) 0.025(2) -0.0003(18) 0.0068(19) -0.0006(17)
O13 0.021(2) 0.018(2) 0.031(3) -0.0008(18) 0.005(2) -0.0004(17)
O1 0.020(2) 0.050(3) 0.027(3) -0.002(2) 0.007(2) -0.003(2)
O2 0.028(3) 0.057(3) 0.032(3) 0.006(3) 0.007(2) 0.013(2)
O3 0.026(3) 0.026(2) 0.041(3) -0.003(2) 0.000(2) 0.004(2)
O4 0.026(3) 0.027(2) 0.041(3) -0.002(2) 0.003(2) 0.003(2)
O5 0.019(2) 0.028(2) 0.031(3) 0.005(2) 0.009(2) 0.0042(18)
O6 0.028(3) 0.051(3) 0.027(3) -0.001(2) 0.005(2) 0.009(2)
C1 0.023(4) 0.057(5) 0.025(4) -0.003(4) 0.006(3) -0.003(3)
C2 0.028(5) 0.169(11) 0.034(5) 0.028(6) 0.013(4) -0.004(6)
C3 0.023(4) 0.029(4) 0.035(4) -0.006(3) 0.010(3) -0.002(3)
C4 0.030(4) 0.024(4) 0.071(6) -0.005(4) 0.010(4) 0.005(3)
C5 0.030(4) 0.043(4) 0.028(4) -0.001(3) 0.009(3) -0.001(3)
C6 0.031(5) 0.146(10) 0.030(5) 0.008(5) 0.013(4) 0.027(5)
C100 0.023(4) 0.023(3) 0.020(3) 0.003(3) -0.001(3) 0.002(3)
C101 0.028(4) 0.028(4) 0.038(4) 0.006(3) 0.008(3) 0.002(3)
C102 0.025(4) 0.023(4) 0.046(5) 0.010(3) 0.003(3) -0.002(3)
C103 0.035(4) 0.019(3) 0.052(5) 0.008(3) 0.007(4) 0.003(3)
C104 0.026(4) 0.030(4) 0.038(4) -0.004(3) 0.002(3) 0.001(3)
C105 0.028(4) 0.029(4) 0.026(4) 0.000(3) 0.001(3) 0.000(3)
C106 0.029(4) 0.029(3) 0.022(3) 0.002(3) 0.005(3) -0.003(3)
C107 0.029(4) 0.020(3) 0.019(3) -0.006(3) 0.007(3) -0.008(3)
C108 0.017(3) 0.022(3) 0.027(3) 0.002(3) 0.007(3) 0.000(2)
C109 0.027(4) 0.030(4) 0.022(3) 0.000(3) 0.008(3) -0.001(3)
C110 0.019(4) 0.039(4) 0.036(4) -0.001(3) 0.013(3) -0.003(3)
C111 0.019(4) 0.028(3) 0.037(4) 0.001(3) 0.004(3) -0.005(3)
C112 0.025(4) 0.023(3) 0.024(3) -0.001(3) 0.004(3) 0.003(3)
C113 0.020(3) 0.019(3) 0.027(3) 0.002(3) 0.010(3) 0.001(3)
C114 0.033(4) 0.019(3) 0.032(4) -0.001(3) 0.017(3) 0.000(3)
C115 0.026(4) 0.022(3) 0.036(4) 0.003(3) 0.006(3) 0.001(3)
C116 0.046(5) 0.039(4) 0.027(4) 0.013(3) 0.010(3) 0.017(4)
C117 0.028(4) 0.062(5) 0.019(4) 0.000(3) 0.002(3) 0.012(4)
C118 0.037(5) 0.067(6) 0.028(4) -0.017(4) 0.008(3) -0.006(4)
C119 0.040(5) 0.050(5) 0.032(4) -0.020(4) 0.009(4) -0.005(4)
C120 0.031(4) 0.029(4) 0.059(5) -0.016(4) 0.020(4) 0.004(3)
C121 0.015(3) 0.029(4) 0.051(5) -0.006(3) 0.006(3) 0.001(3)
C122 0.019(4) 0.023(4) 0.085(7) -0.009(4) 0.009(4) -0.005(3)
C123 0.029(4) 0.028(4) 0.102(8) 0.017(5) 0.023(5) 0.003(3)
C124 0.042(5) 0.032(4) 0.076(6) 0.026(4) 0.021(5) 0.002(4)
C125 0.024(4) 0.028(4) 0.048(5) 0.005(3) 0.015(3) 0.002(3)
C126 0.017(3) 0.019(3) 0.048(4) 0.001(3) 0.006(3) 0.005(3)

loop_
_atom_type_symbol
_atom_type_description
_atom_type_scat_dispersion_real
_atom_type_scat_dispersion_imag
_atom_type_scat_source
C C 0.0033 0.0016 'International Tables Vol C Tables 4.2.6.8 and 6.1.1.4'
H H 0.0000 0.0000 'International Tables Vol C Tables 4.2.6.8 and 6.1.1.4'
N N 0.0061 0.0033 'International Tables Vol C Tables 4.2.6.8 and 6.1.1.4'
O O 0.0106 0.0060 'International Tables Vol C Tables 4.2.6.8 and 6.1.1.4'
Dy Dy -0.1892 4.4098 'International Tables Vol C Tables 4.2.6.8 and 6.1.1.4'

loop_
_geom_angle_atom_site_label_1
_geom_angle_atom_site_label_2
_geom_angle_atom_site_label_3
_geom_angle
_geom_angle_site_symmetry_1
_geom_angle_site_symmetry_3
_geom_angle_publ_flag
O12 Dy1 O13 97.00(15) . . ?
O12 Dy1 O11 145.56(15) . . ?
O13 Dy1 O11 69.62(14) . . ?
O12 Dy1 O1 139.49(15) . . ?
O13 Dy1 O1 95.25(16) . . ?
O11 Dy1 O1 74.64(15) . . ?
O12 Dy1 N13 79.54(16) . . ?
O13 Dy1 N13 139.52(16) . . ?
O11 Dy1 N13 131.44(16) . . ?
O1 Dy1 N13 66.41(16) . . ?
O12 Dy1 N12 87.93(16) . . ?
O13 Dy1 N12 153.90(16) . . ?
O11 Dy1 N12 91.98(16) . . ?
O1 Dy1 N12 97.50(17) . . ?
N13 Dy1 N12 66.58(17) . . ?
O12 Dy1 N14 70.07(16) . . ?
O13 Dy1 N14 73.73(16) . . ?
O11 Dy1 N14 130.39(16) . . ?
O1 Dy1 N14 76.70(17) . . ?
N13 Dy1 N14 67.16(18) . . ?
N12 Dy1 N14 131.47(18) . . ?
O12 Dy1 N11 74.13(15) . . ?
O13 Dy1 N11 91.22(15) . . ?
O11 Dy1 N11 74.60(15) . . ?
O1 Dy1 N11 143.99(15) . . ?
N13 Dy1 N11 125.30(16) . . ?
N12 Dy1 N11 65.41(16) . . ?
N14 Dy1 N11 138.73(17) . . ?
O12 Dy1 Dy2 132.33(10) . . ?
O13 Dy1 Dy2 36.39(10) . . ?
O11 Dy1 Dy2 36.74(10) . . ?
O1 Dy1 Dy2 72.65(11) . . ?
N13 Dy1 Dy2 138.20(12) . . ?
N12 Dy1 Dy2 128.71(12) . . ?
N14 Dy1 Dy2 96.03(13) . . ?
N11 Dy1 Dy2 93.08(11) . . ?
O3 Dy2 O2 109.39(18) . . ?
O3 Dy2 O4 139.01(15) . 3_666 ?
O2 Dy2 O4 82.48(17) . 3_666 ?
O3 Dy2 O13 140.24(15) . . ?
O2 Dy2 O13 86.19(16) . . ?
O4 Dy2 O13 77.61(15) 3_666 . ?
O3 Dy2 O11 79.80(15) . . ?
O2 Dy2 O11 76.24(15) . . ?
O4 Dy2 O11 140.70(15) 3_666 . ?
O13 Dy2 O11 68.44(14) . . ?
O3 Dy2 O5 70.76(15) . . ?
O2 Dy2 O5 78.79(16) . . ?
O4 Dy2 O5 73.64(15) 3_666 . ?
O13 Dy2 O5 148.97(14) . . ?
O11 Dy2 O5 131.92(14) . . ?
O3 Dy2 O6 76.58(17) . 3_666 ?
O2 Dy2 O6 157.59(16) . 3_666 ?
O4 Dy2 O6 107.53(16) 3_666 3_666 ?
O13 Dy2 O6 76.84(15) . 3_666 ?
O11 Dy2 O6 83.89(15) . 3_666 ?
O5 Dy2 O6 122.94(15) . 3_666 ?
O3 Dy2 O5 77.87(15) . 3_666 ?
O2 Dy2 O5 149.22(15) . 3_666 ?
O4 Dy2 O5 74.17(15) 3_666 3_666 ?
O13 Dy2 O5 107.53(14) . 3_666 ?
O11 Dy2 O5 134.21(14) . 3_666 ?
O5 Dy2 O5 75.62(16) . 3_666 ?
O6 Dy2 O5 52.26(14) 3_666 3_666 ?
O3 Dy2 C5 74.25(19) . 3_666 ?
O2 Dy2 C5 174.74(19) . 3_666 ?
O4 Dy2 C5 92.30(19) 3_666 3_666 ?
O13 Dy2 C5 93.28(18) . 3_666 ?
O11 Dy2 C5 108.43(18) . 3_666 ?
O5 Dy2 C5 99.23(18) . 3_666 ?
O6 Dy2 C5 25.76(17) 3_666 3_666 ?
O5 Dy2 C5 26.58(17) 3_666 3_666 ?
O3 Dy2 Dy1 116.17(11) . . ?
O2 Dy2 Dy1 67.93(12) . . ?
O4 Dy2 Dy1 104.71(11) 3_666 . ?
O13 Dy2 Dy1 35.38(10) . . ?
O11 Dy2 Dy1 36.49(10) . . ?
O5 Dy2 Dy1 146.50(11) . . ?
O6 Dy2 Dy1 89.92(11) 3_666 . ?
O5 Dy2 Dy1 137.12(10) 3_666 . ?
C5 Dy2 Dy1 114.26(15) 3_666 . ?
O3 Dy2 Dy2 70.15(11) . 3_666 ?
O2 Dy2 Dy2 115.91(11) . 3_666 ?
O4 Dy2 Dy2 69.47(11) 3_666 3_666 ?
O13 Dy2 Dy2 136.40(10) . 3_666 ?
O11 Dy2 Dy2 149.82(10) . 3_666 ?
O5 Dy2 Dy2 38.90(10) . 3_666 ?
O6 Dy2 Dy2 86.49(11) 3_666 3_666 ?
O5 Dy2 Dy2 36.72(10) 3_666 3_666 ?
C5 Dy2 Dy2 61.27(15) 3_666 3_666 ?
Dy1 Dy2 Dy2 171.773(14) . 3_666 ?
C106 N11 C114 108.3(5) . . ?
C106 N11 C107 106.6(5) . . ?
C114 N11 C107 111.7(5) . . ?
C106 N11 Dy1 112.6(4) . . ?
C114 N11 Dy1 112.8(4) . . ?
C107 N11 Dy1 104.7(3) . . ?
C115 N12 C116 111.6(5) . . ?
C115 N12 Dy1 107.2(4) . . ?
C116 N12 Dy1 113.4(4) . . ?
C115 N12 H12 110.1 . . ?
C116 N12 H12 107.8 . . ?
Dy1 N12 H12 106.6 . . ?
C117 N13 C118 114.5(6) . . ?
C117 N13 Dy1 113.4(4) . . ?
C118 N13 Dy1 113.3(4) . . ?
C117 N13 H13 105.6 . . ?
C118 N13 H13 108.5 . . ?
Dy1 N13 H13 100.0 . . ?
C119 N14 C120 114.5(5) . . ?
C119 N14 Dy1 112.9(4) . . ?
C120 N14 Dy1 117.7(4) . . ?
C119 N14 H14 105.6 . . ?
C120 N14 H14 108.5 . . ?
Dy1 N14 H14 94.9 . . ?
C100 O11 Dy1 122.3(4) . . ?
C100 O11 Dy2 130.1(4) . . ?
Dy1 O11 Dy2 106.77(16) . . ?
C113 O12 Dy1 143.3(4) . . ?
C126 O13 Dy1 127.3(4) . . ?
C126 O13 Dy2 123.6(4) . . ?
Dy1 O13 Dy2 108.23(16) . . ?
C1 O1 Dy1 131.3(4) . . ?
C1 O2 Dy2 137.9(5) . . ?
C3 O3 Dy2 136.8(4) . . ?
C3 O4 Dy2 134.6(4) . 3_666 ?
C5 O5 Dy2 147.1(4) . . ?
C5 O5 Dy2 93.3(4) . 3_666 ?
Dy2 O5 Dy2 104.38(16) . 3_666 ?
C5 O6 Dy2 94.8(4) . 3_666 ?
O2 C1 O1 123.8(7) . . ?
O2 C1 C2 118.9(7) . . ?
O1 C1 C2 117.3(7) . . ?
C1 C2 H2A 109.5 . . ?
C1 C2 H2B 109.5 . . ?
H2A C2 H2B 109.5 . . ?
C1 C2 H2C 109.5 . . ?
H2A C2 H2C 109.5 . . ?
H2B C2 H2C 109.5 . . ?
O3 C3 O4 124.8(6) . . ?
O3 C3 C4 117.8(6) . . ?
O4 C3 C4 117.4(6) . . ?
C3 C4 H4A 109.5 . . ?
C3 C4 H4B 109.5 . . ?
H4A C4 H4B 109.5 . . ?
C3 C4 H4C 109.5 . . ?
H4A C4 H4C 109.5 . . ?
H4B C4 H4C 109.5 . . ?
O6 C5 O5 119.3(6) . . ?
O6 C5 C6 121.0(7) . . ?
O5 C5 C6 119.7(7) . . ?
O6 C5 Dy2 59.4(4) . 3_666 ?
O5 C5 Dy2 60.1(3) . 3_666 ?
C6 C5 Dy2 175.3(6) . 3_666 ?
C5 C6 H6A 109.5 . . ?
C5 C6 H6B 109.5 . . ?
H6A C6 H6B 109.5 . . ?
C5 C6 H6C 109.5 . . ?
H6A C6 H6C 109.5 . . ?
H6B C6 H6C 109.5 . . ?
O11 C100 C101 121.3(6) . . ?
O11 C100 C105 118.8(6) . . ?
C101 C100 C105 119.8(6) . . ?
C102 C101 C100 119.3(7) . . ?
C102 C101 H101 120.4 . . ?
C100 C101 H101 120.4 . . ?
C103 C102 C101 122.2(6) . . ?
C103 C102 H102 118.9 . . ?
C101 C102 H102 118.9 . . ?
C104 C103 C102 118.7(6) . . ?
C104 C103 H103 120.6 . . ?
C102 C103 H103 120.6 . . ?
C103 C104 C105 121.3(7) . . ?
C103 C104 H104 119.3 . . ?
C105 C104 H104 119.3 . . ?
C104 C105 C100 118.7(6) . . ?
C104 C105 C106 123.0(6) . . ?
C100 C105 C106 118.3(6) . . ?
N11 C106 C105 114.1(5) . . ?
N11 C106 H10A 108.7 . . ?
C105 C106 H10A 108.7 . . ?
N11 C106 H10B 108.7 . . ?
C105 C106 H10B 108.7 . . ?
H10A C106 H10B 107.6 . . ?
C108 C107 N11 115.4(5) . . ?
C108 C107 H10C 108.4 . . ?
N11 C107 H10C 108.4 . . ?
C108 C107 H10D 108.4 . . ?
N11 C107 H10D 108.4 . . ?
H10C C107 H10D 107.5 . . ?
C109 C108 C113 119.5(6) . . ?
C109 C108 C107 120.4(6) . . ?
C113 C108 C107 120.1(5) . . ?
C108 C109 C110 121.4(6) . . ?
C108 C109 H109 119.3 . . ?
C110 C109 H109 119.3 . . ?
C111 C110 C109 119.1(6) . . ?
C111 C110 H110 120.4 . . ?
C109 C110 H110 120.4 . . ?
C110 C111 C112 120.8(6) . . ?
C110 C111 H111 119.6 . . ?
C112 C111 H111 119.6 . . ?
C111 C112 C113 120.7(6) . . ?
C111 C112 H112 119.6 . . ?
C113 C112 H112 119.6 . . ?
O12 C113 C108 121.2(6) . . ?
O12 C113 C112 120.5(6) . . ?
C108 C113 C112 118.4(6) . . ?
N11 C114 C115 113.1(5) . . ?
N11 C114 H11A 109.0 . . ?
C115 C114 H11A 109.0 . . ?
N11 C114 H11B 109.0 . . ?
C115 C114 H11B 109.0 . . ?
H11A C114 H11B 107.8 . . ?
N12 C115 C114 109.7(5) . . ?
N12 C115 H11C 109.7 . . ?
C114 C115 H11C 109.7 . . ?
N12 C115 H11D 109.7 . . ?
C114 C115 H11D 109.7 . . ?
H11C C115 H11D 108.2 . . ?
C117 C116 N12 110.0(6) . . ?
C117 C116 H11E 109.7 . . ?
N12 C116 H11E 109.7 . . ?
C117 C116 H11F 109.7 . . ?
N12 C116 H11F 109.7 . . ?
H11E C116 H11F 108.2 . . ?
N13 C117 C116 109.7(6) . . ?
N13 C117 H11G 109.7 . . ?
C116 C117 H11G 109.7 . . ?
N13 C117 H11H 109.7 . . ?
C116 C117 H11H 109.7 . . ?
H11G C117 H11H 108.2 . . ?
N13 C118 C119 111.7(6) . . ?
N13 C118 H11I 109.3 . . ?
C119 C118 H11I 109.3 . . ?
N13 C118 H11J 109.3 . . ?
C119 C118 H11J 109.3 . . ?
H11I C118 H11J 107.9 . . ?
N14 C119 C118 109.9(6) . . ?
N14 C119 H11K 109.7 . . ?
C118 C119 H11K 109.7 . . ?
N14 C119 H11L 109.7 . . ?
C118 C119 H11L 109.7 . . ?
H11K C119 H11L 108.2 . . ?
N14 C120 C121 111.1(5) . . ?
N14 C120 H12A 109.4 . . ?
C121 C120 H12A 109.4 . . ?
N14 C120 H12B 109.4 . . ?
C121 C120 H12B 109.4 . . ?
H12A C120 H12B 108.0 . . ?
C122 C121 C126 119.0(7) . . ?
C122 C121 C120 121.5(7) . . ?
C126 C121 C120 119.5(6) . . ?
C123 C122 C121 121.6(8) . . ?
C123 C122 H122 119.2 . . ?
C121 C122 H122 119.2 . . ?
C124 C123 C122 119.0(7) . . ?
C124 C123 H123 120.5 . . ?
C122 C123 H123 120.5 . . ?
C123 C124 C125 120.7(8) . . ?
C123 C124 H124 119.6 . . ?
C125 C124 H124 119.6 . . ?
C126 C125 C124 120.3(7) . . ?
C126 C125 H125 119.9 . . ?
C124 C125 H125 119.9 . . ?
O13 C126 C125 120.6(6) . . ?
O13 C126 C121 120.0(6) . . ?
C125 C126 C121 119.3(6) . . ?
C1S O1S H1S 109.5 . . ?
O1S C1S H1S1 109.5 . . ?
O1S C1S H1S2 109.5 . . ?
H1S1 C1S H1S2 109.5 . . ?
O1S C1S H1S3 109.5 . . ?
H1S1 C1S H1S3 109.5 . . ?
H1S2 C1S H1S3 109.5 . . ?

loop_
_geom_bond_atom_site_label_1
_geom_bond_atom_site_label_2
_geom_bond_distance
_geom_bond_site_symmetry_2
_geom_bond_publ_flag
Dy1 O12 2.215(4) . ?
Dy1 O13 2.290(4) . ?
Dy1 O11 2.333(4) . ?
Dy1 O1 2.356(4) . ?
Dy1 N13 2.571(5) . ?
Dy1 N12 2.574(5) . ?
Dy1 N14 2.581(5) . ?
Dy1 N11 2.676(5) . ?
Dy1 Dy2 3.7561(5) . ?
Dy2 O3 2.307(4) . ?
Dy2 O2 2.317(5) . ?
Dy2 O4 2.332(4) 3_666 ?
Dy2 O13 2.346(4) . ?
Dy2 O11 2.347(4) . ?
Dy2 O5 2.363(4) . ?
Dy2 O6 2.468(5) 3_666 ?
Dy2 O5 2.481(4) 3_666 ?
Dy2 C5 2.857(7) 3_666 ?
Dy2 Dy2 3.8274(6) 3_666 ?
N11 C106 1.480(8) . ?
N11 C114 1.496(8) . ?
N11 C107 1.512(7) . ?
N12 C115 1.471(8) . ?
N12 C116 1.500(8) . ?
N12 H12 0.9443 . ?
N13 C117 1.450(8) . ?
N13 C118 1.461(9) . ?
N13 H13 0.7668 . ?
N14 C119 1.467(9) . ?
N14 C120 1.475(9) . ?
N14 H14 0.7725 . ?
O11 C100 1.340(7) . ?
O12 C113 1.315(7) . ?
O13 C126 1.355(7) . ?
O1 C1 1.255(8) . ?
O2 C1 1.255(8) . ?
O3 C3 1.261(8) . ?
O4 C3 1.270(8) . ?
O5 C5 1.280(8) . ?
O6 C5 1.246(8) . ?
C1 C2 1.507(10) . ?
C2 H2A 0.9800 . ?
C2 H2B 0.9800 . ?
C2 H2C 0.9800 . ?
C3 C4 1.504(9) . ?
C4 H4A 0.9800 . ?
C4 H4B 0.9800 . ?
C4 H4C 0.9800 . ?
C5 C6 1.488(10) . ?
C6 H6A 0.9800 . ?
C6 H6B 0.9800 . ?
C6 H6C 0.9800 . ?
C100 C101 1.400(9) . ?
C100 C105 1.412(9) . ?
C101 C102 1.385(9) . ?
C101 H101 0.9500 . ?
C102 C103 1.385(10) . ?
C102 H102 0.9500 . ?
C103 C104 1.378(9) . ?
C103 H103 0.9500 . ?
C104 C105 1.411(9) . ?
C104 H104 0.9500 . ?
C105 C106 1.511(9) . ?
C106 H10A 0.9900 . ?
C106 H10B 0.9900 . ?
C107 C108 1.500(8) . ?
C107 H10C 0.9900 . ?
C107 H10D 0.9900 . ?
C108 C109 1.385(9) . ?
C108 C113 1.408(9) . ?
C109 C110 1.395(9) . ?
C109 H109 0.9500 . ?
C110 C111 1.373(9) . ?
C110 H110 0.9500 . ?
C111 C112 1.384(9) . ?
C111 H111 0.9500 . ?
C112 C113 1.409(9) . ?
C112 H112 0.9500 . ?
C114 C115 1.510(9) . ?
C114 H11A 0.9900 . ?
C114 H11B 0.9900 . ?
C115 H11C 0.9900 . ?
C115 H11D 0.9900 . ?
C116 C117 1.471(10) . ?
C116 H11E 0.9900 . ?
C116 H11F 0.9900 . ?
C117 H11G 0.9900 . ?
C117 H11H 0.9900 . ?
C118 C119 1.487(10) . ?
C118 H11I 0.9900 . ?
C118 H11J 0.9900 . ?
C119 H11K 0.9900 . ?
C119 H11L 0.9900 . ?
C120 C121 1.489(10) . ?
C120 H12A 0.9900 . ?
C120 H12B 0.9900 . ?
C121 C122 1.391(9) . ?
C121 C126 1.397(9) . ?
C122 C123 1.376(12) . ?
C122 H122 0.9500 . ?
C123 C124 1.371(12) . ?
C123 H123 0.9500 . ?
C124 C125 1.390(9) . ?
C124 H124 0.9500 . ?
C125 C126 1.384(10) . ?
C125 H125 0.9500 . ?
O1S C1S 1.322(18) . ?
O1S H1S 0.8400 . ?
C1S H1S1 0.9800 . ?
C1S H1S2 0.9800 . ?
C1S H1S3 0.9800 . ?

loop_
_geom_hbond_atom_site_label_D
_geom_hbond_atom_site_label_H
_geom_hbond_atom_site_label_A
_geom_hbond_distance_DH
_geom_hbond_distance_HA
_geom_hbond_distance_DA
_geom_hbond_angle_DHA
_geom_hbond_site_symmetry_A
_geom_hbond_publ_flag
N13 H13 O1 0.77 2.29 2.704(7) 115.4 . yes
N14 H14 O12 0.77 2.31 2.770(7) 119.5 . yes
C2 H2C O1S 0.98 2.48 3.408(17) 157.0 4_575 yes
C6 H6B O2 0.98 2.63 3.211(9) 118.0 . yes
C6 H6B O1S 0.98 2.62 3.517(17) 151.5 3_666 yes
C106 H10A O6 0.99 2.24 3.210(8) 167.0 3_666 yes
C115 H11C O12 0.99 2.58 3.200(8) 121.0 . yes
C125 H125 O6 0.95 2.57 3.291(9) 133.2 3_666 yes
N13 H13 O1 0.77 2.29 2.704(7) 115.4 . yes
N14 H14 O12 0.77 2.31 2.770(7) 119.5 . yes
C2 H2C O1S 0.98 2.48 3.408(17) 157.0 4_575 yes
C6 H6B O2 0.98 2.63 3.211(9) 118.0 . yes
C6 H6B O1S 0.98 2.62 3.517(17) 151.5 3_666 yes
C106 H10A O6 0.99 2.24 3.210(8) 167.0 3_666 yes
C115 H11C O12 0.99 2.58 3.200(8) 121.0 . yes
C125 H125 O6 0.95 2.57 3.291(9) 133.2 3_666 yes

loop_
_geom_torsion_atom_site_label_1
_geom_torsion_atom_site_label_2
_geom_torsion_atom_site_label_3
_geom_torsion_atom_site_label_4
_geom_torsion
_geom_torsion_site_symmetry_1
_geom_torsion_site_symmetry_2
_geom_torsion_site_symmetry_3
_geom_torsion_site_symmetry_4
_geom_torsion_publ_flag
Dy2 O2 C1 O1 -36.7(12) . . . . ?
Dy2 O2 C1 C2 144.0(7) . . . . ?
Dy1 O1 C1 O2 13.1(11) . . . . ?
Dy1 O1 C1 C2 -167.5(6) . . . . ?
Dy2 O3 C3 O4 -12.5(11) . . . . ?
Dy2 O3 C3 C4 166.9(5) . . . . ?
Dy2 O4 C3 O3 28.7(10) 3_666 . . . ?
Dy2 O4 C3 C4 -150.7(5) 3_666 . . . ?
Dy2 O6 C5 O5 6.0(7) 3_666 . . . ?
Dy2 O6 C5 C6 -174.5(7) 3_666 . . . ?
Dy2 O5 C5 O6 -129.1(7) . . . . ?
Dy2 O5 C5 O6 -6.0(7) 3_666 . . . ?
Dy2 O5 C5 C6 51.4(12) . . . . ?
Dy2 O5 C5 C6 174.6(7) 3_666 . . . ?
Dy2 O5 C5 Dy2 -123.1(7) . . . 3_666 ?
Dy1 O11 C100 C101 -114.9(6) . . . . ?
Dy2 O11 C100 C101 77.1(7) . . . . ?
Dy1 O11 C100 C105 67.6(7) . . . . ?
Dy2 O11 C100 C105 -100.4(6) . . . . ?
O11 C100 C101 C102 -177.0(6) . . . . ?
C105 C100 C101 C102 0.5(10) . . . . ?
C100 C101 C102 C103 -1.0(11) . . . . ?
C101 C102 C103 C104 0.9(11) . . . . ?
C102 C103 C104 C105 -0.1(11) . . . . ?
C103 C104 C105 C100 -0.4(10) . . . . ?
C103 C104 C105 C106 177.2(6) . . . . ?
O11 C100 C105 C104 177.8(6) . . . . ?
C101 C100 C105 C104 0.2(10) . . . . ?
O11 C100 C105 C106 0.1(9) . . . . ?
C101 C100 C105 C106 -177.5(6) . . . . ?
C114 N11 C106 C105 -66.8(7) . . . . ?
C107 N11 C106 C105 172.9(5) . . . . ?
Dy1 N11 C106 C105 58.7(6) . . . . ?
C104 C105 C106 N11 114.2(7) . . . . ?
C100 C105 C106 N11 -68.2(8) . . . . ?
C106 N11 C107 C108 164.8(5) . . . . ?
C114 N11 C107 C108 46.6(7) . . . . ?
Dy1 N11 C107 C108 -75.7(5) . . . . ?
N11 C107 C108 C109 -124.2(6) . . . . ?
N11 C107 C108 C113 56.1(8) . . . . ?
C113 C108 C109 C110 0.7(9) . . . . ?
C107 C108 C109 C110 -179.0(6) . . . . ?
C108 C109 C110 C111 -1.7(10) . . . . ?
C109 C110 C111 C112 0.7(10) . . . . ?
C110 C111 C112 C113 1.3(10) . . . . ?
Dy1 O12 C113 C108 -22.0(10) . . . . ?
Dy1 O12 C113 C112 157.4(5) . . . . ?
C109 C108 C113 O12 -179.3(5) . . . . ?
C107 C108 C113 O12 0.4(9) . . . . ?
C109 C108 C113 C112 1.3(9) . . . . ?
C107 C108 C113 C112 -179.0(5) . . . . ?
C111 C112 C113 O12 178.3(6) . . . . ?
C111 C112 C113 C108 -2.2(9) . . . . ?
C106 N11 C114 C115 135.8(5) . . . . ?
C107 N11 C114 C115 -107.1(6) . . . . ?
Dy1 N11 C114 C115 10.5(6) . . . . ?
C116 N12 C115 C114 -171.4(5) . . . . ?
Dy1 N12 C115 C114 63.9(5) . . . . ?
N11 C114 C115 N12 -49.6(7) . . . . ?
C115 N12 C116 C117 -81.0(7) . . . . ?
Dy1 N12 C116 C117 40.2(7) . . . . ?
C118 N13 C117 C116 -179.4(6) . . . . ?
Dy1 N13 C117 C116 48.4(7) . . . . ?
N12 C116 C117 N13 -58.7(8) . . . . ?
C117 N13 C118 C119 -173.7(6) . . . . ?
Dy1 N13 C118 C119 -41.4(7) . . . . ?
C120 N14 C119 C118 177.3(6) . . . . ?
Dy1 N14 C119 C118 -44.3(7) . . . . ?
N13 C118 C119 N14 57.6(8) . . . . ?
C119 N14 C120 C121 -161.7(6) . . . . ?
Dy1 N14 C120 C121 62.1(7) . . . . ?
N14 C120 C121 C122 118.7(7) . . . . ?
N14 C120 C121 C126 -62.4(8) . . . . ?
C126 C121 C122 C123 1.2(10) . . . . ?
C120 C121 C122 C123 -179.9(7) . . . . ?
C121 C122 C123 C124 -1.3(11) . . . . ?
C122 C123 C124 C125 1.0(12) . . . . ?
C123 C124 C125 C126 -0.7(11) . . . . ?
Dy1 O13 C126 C125 -118.7(6) . . . . ?
Dy2 O13 C126 C125 73.3(7) . . . . ?
Dy1 O13 C126 C121 61.0(7) . . . . ?
Dy2 O13 C126 C121 -106.9(6) . . . . ?
C124 C125 C126 O13 -179.6(6) . . . . ?
C124 C125 C126 C121 0.6(10) . . . . ?
C122 C121 C126 O13 179.4(6) . . . . ?
C120 C121 C126 O13 0.5(9) . . . . ?
C122 C121 C126 C125 -0.9(10) . . . . ?
C120 C121 C126 C125 -179.8(6) . . . . ?
